data_2217915
loop_
_publ_author_name
'Cheng, Haojin'
'Djukic, Brandon'
'Harrington, Laura E.'
'Britten, James F.'
'Lemaire, Martin T.'

_publ_section_title
;
 <i>N</i>'-(3-Thienylmethylene)pyridine-2-carbohydrazide
;
_journal_coeditor_code FL2185
_journal_issue 4
_journal_name_full 'Acta Crystallographica Section E'
_journal_page_first o719
_journal_paper_doi 10.1107/S1600536808004960
_journal_volume 64
_journal_year 2008
_chemical_formula_iupac 'C11 H9 N3 O S'
_chemical_formula_moiety 'C11 H9 N3 O S'
_chemical_formula_sum 'C11 H9 N3 O S'
_chemical_formula_weight 231.27
_chemical_name_systematic
;
N'-(3-Thienylmethylene)pyridine-2-carbohydrazide
;
_space_group_IT_number 14
_symmetry_cell_setting monoclinic
_symmetry_space_group_name_Hall '-P 2ybc'
_symmetry_space_group_name_H-M 'P 1 21/c 1'
_atom_sites_solution_hydrogens geom
_atom_sites_solution_primary direct
_atom_sites_solution_secondary difmap
_audit_creation_method SHELXL-97
_cell_angle_alpha 90.00
_cell_angle_beta 103.2300(10)
_cell_angle_gamma 90.00
_cell_formula_units_Z 4
_cell_length_a 11.6817(3)
_cell_length_b 9.1454(3)
_cell_length_c 10.0890(3)
_cell_measurement_reflns_used 9922
_cell_measurement_temperature 173(2)
_cell_measurement_theta_max 39.47
_cell_measurement_theta_min 2.86
_cell_volume 1049.24(5)
_computing_cell_refinement '<i>APEX2</i> (Bruker, 2006)'
_computing_data_collection '<i>APEX2</i> (Bruker, 2006)'
_computing_data_reduction '<i>APEX2</i> (Bruker, 2006)'
_computing_molecular_graphics '<i>ORTEP-3 for Windows</i> (Farrugia, 1997)'
_computing_publication_material '<i>SHELXTL</i> (Sheldrick, 2008)'
_computing_structure_refinement '<i>SHELXTL</i> (Sheldrick, 2008)'
_computing_structure_solution '<i>SHELXTL</i> (Sheldrick, 2008)'
_diffrn_ambient_temperature 173(2)
_diffrn_measured_fraction_theta_full 0.960
_diffrn_measured_fraction_theta_max 0.960
_diffrn_measurement_device_type 'Bruker APEXII CCD area-detector'
_diffrn_measurement_method '\f and \w'
_diffrn_radiation_monochromator graphite
_diffrn_radiation_source 'fine-focus sealed tube'
_diffrn_radiation_type MoK\a
_diffrn_radiation_wavelength 0.71073
_diffrn_reflns_av_R_equivalents 0.0237
_diffrn_reflns_av_sigmaI/netI 0.0182
_diffrn_reflns_limit_h_max 20
_diffrn_reflns_limit_h_min -21
_diffrn_reflns_limit_k_max 16
_diffrn_reflns_limit_k_min -16
_diffrn_reflns_limit_l_max 14
_diffrn_reflns_limit_l_min -18
_diffrn_reflns_number 32428
_diffrn_reflns_theta_full 40.50
_diffrn_reflns_theta_max 40.50
_diffrn_reflns_theta_min 1.79
_exptl_absorpt_coefficient_mu 0.288
_exptl_absorpt_correction_T_max 0.9589
_exptl_absorpt_correction_T_min 0.9083
_exptl_absorpt_correction_type multi-scan
_exptl_absorpt_process_details '(SADABS; Sheldrick, 1996)'
_exptl_crystal_colour colourless
_exptl_crystal_density_diffrn 1.464
_exptl_crystal_density_method 'not measured'
_exptl_crystal_description block
_exptl_crystal_F_000 480
_exptl_crystal_size_max 0.40
_exptl_crystal_size_mid 0.30
_exptl_crystal_size_min 0.20
_refine_diff_density_max 0.483
_refine_diff_density_min -0.441
_refine_ls_extinction_method none
_refine_ls_goodness_of_fit_ref 1.054
_refine_ls_hydrogen_treatment mixed
_refine_ls_matrix_type full
_refine_ls_number_parameters 181
_refine_ls_number_reflns 6449
_refine_ls_number_restraints 0
_refine_ls_restrained_S_all 1.054
_refine_ls_R_factor_all 0.0434
_refine_ls_R_factor_gt 0.0350
_refine_ls_shift/su_max 0.001
_refine_ls_shift/su_mean 0.000
_refine_ls_structure_factor_coef Fsqd
_refine_ls_weighting_details 'calc w=1/[\s^2^(Fo^2^)+(0.0599P)^2^+0.1403P] where P=(Fo^2^+2Fc^2^)/3'
_refine_ls_weighting_scheme calc
_refine_ls_wR_factor_gt 0.1022
_refine_ls_wR_factor_ref 0.1090
_reflns_number_gt 5355
_reflns_number_total 6449
_reflns_threshold_expression I>2\s(I)
_cod_data_source_file fl2185.cif
_cod_data_source_block I
_cod_original_sg_symbol_H-M P2(1)/c
_cod_database_code 2217915
_cod_database_fobs_code 2217915

loop_
_symmetry_equiv_pos_as_xyz
'x, y, z'
'-x, y+1/2, -z+1/2'
'-x, -y, -z'
'x, -y-1/2, z-1/2'

loop_
_atom_site_type_symbol
_atom_site_label
_atom_site_fract_x
_atom_site_fract_y
_atom_site_fract_z
_atom_site_U_iso_or_equiv
_atom_site_adp_type
_atom_site_calc_flag
_atom_site_occupancy
S S1 0.463771(16) 0.23464(2) 0.454041(19) 0.02568(5) Uani d 1
O O1 0.85993(5) 0.78873(6) 0.23484(5) 0.02601(10) Uani d 1
C C1 0.58685(6) 0.33166(8) 0.52713(7) 0.02334(11) Uani d 1
H H1 0.6218(12) 0.3226(15) 0.6255(14) 0.038(3) Uiso d 1
N N1 0.76136(5) 0.59050(6) 0.38381(5) 0.01975(9) Uani d 1
N N2 0.86362(5) 0.66685(7) 0.43407(6) 0.02150(10) Uani d 1
H H2 0.8983(11) 0.6677(15) 0.5159(14) 0.041(3) Uiso d 1
C C2 0.62431(5) 0.41837(7) 0.43437(6) 0.01909(9) Uani d 1
C C3 0.54986(6) 0.40473(8) 0.30101(6) 0.02346(11) Uani d 1
H H3 0.5598(11) 0.4576(15) 0.2219(14) 0.038(3) Uiso d 1
N N3 1.06794(5) 0.77731(7) 0.55311(6) 0.02522(11) Uani d 1
C C4 0.45955(6) 0.30881(8) 0.29705(7) 0.02585(12) Uani d 1
H H4 0.4001(12) 0.2786(15) 0.2207(14) 0.039(3) Uiso d 1
C C5 0.72865(5) 0.50925(7) 0.47217(6) 0.02064(10) Uani d 1
H H5 0.7741(11) 0.5050(14) 0.5620(12) 0.032(3) Uiso d 1
C C6 0.90780(5) 0.75931(7) 0.35325(6) 0.01910(10) Uani d 1
C C7 1.02436(5) 0.82307(7) 0.42481(6) 0.01914(10) Uani d 1
C C8 1.08096(6) 0.92324(8) 0.35862(7) 0.02498(12) Uani d 1
H H8 1.0462(10) 0.9482(14) 0.2685(12) 0.030(3) Uiso d 1
C C9 1.18816(7) 0.98075(9) 0.42927(9) 0.02855(13) Uani d 1
H H9 1.2275(12) 1.0512(16) 0.3916(13) 0.040(3) Uiso d 1
C C10 1.23335(6) 0.93561(9) 0.56184(9) 0.02901(13) Uani d 1
H H10 1.3068(12) 0.9703(17) 0.6115(13) 0.042(4) Uiso d 1
C C11 1.17048(6) 0.83398(10) 0.61907(8) 0.02998(14) Uani d 1
H H11 1.2008(13) 0.7924(18) 0.7155(16) 0.050(4) Uiso d 1

loop_
_atom_site_aniso_label
_atom_site_aniso_U_11
_atom_site_aniso_U_22
_atom_site_aniso_U_33
_atom_site_aniso_U_12
_atom_site_aniso_U_13
_atom_site_aniso_U_23
S1 0.02498(8) 0.02603(8) 0.02706(9) -0.00757(5) 0.00809(6) -0.00236(5)
O1 0.0262(2) 0.0318(2) 0.01804(19) -0.00370(18) 0.00077(16) 0.00251(17)
C1 0.0225(2) 0.0263(3) 0.0206(2) -0.0040(2) 0.00363(19) 0.0013(2)
N1 0.01699(19) 0.0214(2) 0.0198(2) -0.00233(16) 0.00210(15) -0.00098(16)
N2 0.0187(2) 0.0259(2) 0.0182(2) -0.00545(17) 0.00069(16) 0.00143(17)
C2 0.0182(2) 0.0192(2) 0.0193(2) -0.00147(17) 0.00317(17) -0.00077(17)
C3 0.0258(3) 0.0244(3) 0.0189(2) -0.0053(2) 0.00249(19) -0.00152(19)
N3 0.0194(2) 0.0311(3) 0.0230(2) -0.00334(19) 0.00019(17) 0.0037(2)
C4 0.0265(3) 0.0271(3) 0.0223(3) -0.0072(2) 0.0022(2) -0.0045(2)
C5 0.0191(2) 0.0224(2) 0.0193(2) -0.00278(18) 0.00200(17) -0.00012(18)
C6 0.0181(2) 0.0202(2) 0.0184(2) -0.00070(17) 0.00300(17) -0.00088(17)
C7 0.0173(2) 0.0199(2) 0.0199(2) -0.00059(17) 0.00357(17) -0.00080(17)
C8 0.0246(3) 0.0252(3) 0.0248(3) -0.0050(2) 0.0050(2) 0.0016(2)
C9 0.0240(3) 0.0273(3) 0.0346(3) -0.0067(2) 0.0072(2) 0.0005(2)
C10 0.0191(2) 0.0302(3) 0.0355(3) -0.0043(2) 0.0017(2) -0.0033(3)
C11 0.0210(3) 0.0380(4) 0.0271(3) -0.0042(2) -0.0023(2) 0.0025(3)

loop_
_atom_type_symbol
_atom_type_description
_atom_type_scat_dispersion_real
_atom_type_scat_dispersion_imag
_atom_type_scat_source
C C 0.0033 0.0016 'International Tables Vol C Tables 4.2.6.8 and 6.1.1.4'
H H 0.0000 0.0000 'International Tables Vol C Tables 4.2.6.8 and 6.1.1.4'
N N 0.0061 0.0033 'International Tables Vol C Tables 4.2.6.8 and 6.1.1.4'
O O 0.0106 0.0060 'International Tables Vol C Tables 4.2.6.8 and 6.1.1.4'
S S 0.1246 0.1234 'International Tables Vol C Tables 4.2.6.8 and 6.1.1.4'

loop_
_geom_angle_atom_site_label_1
_geom_angle_atom_site_label_2
_geom_angle_atom_site_label_3
_geom_angle
C1 S1 C4 92.11(3)
C2 C1 S1 111.98(5)
C2 C1 H1 127.7(8)
S1 C1 H1 120.3(8)
C5 N1 N2 114.13(5)
C6 N2 N1 120.83(5)
C6 N2 H2 115.1(9)
N1 N2 H2 123.7(9)
C1 C2 C3 111.77(6)
C1 C2 C5 122.07(6)
C3 C2 C5 126.15(6)
C4 C3 C2 112.51(6)
C4 C3 H3 122.5(8)
C2 C3 H3 124.9(8)
C11 N3 C7 117.26(6)
C3 C4 S1 111.64(5)
C3 C4 H4 128.8(8)
S1 C4 H4 119.6(8)
N1 C5 C2 120.94(6)
N1 C5 H5 120.0(8)
C2 C5 H5 119.0(8)
O1 C6 N2 124.80(6)
O1 C6 C7 122.86(6)
N2 C6 C7 112.34(5)
N3 C7 C8 123.49(6)
N3 C7 C6 116.28(5)
C8 C7 C6 120.23(6)
C7 C8 C9 118.31(7)
C7 C8 H8 118.7(7)
C9 C8 H8 123.0(7)
C10 C9 C8 118.74(7)
C10 C9 H9 119.4(8)
C8 C9 H9 121.8(8)
C9 C10 C11 118.70(7)
C9 C10 H10 120.8(8)
C11 C10 H10 120.5(8)
N3 C11 C10 123.50(7)
N3 C11 H11 113.8(9)
C10 C11 H11 122.7(8)

loop_
_geom_bond_atom_site_label_1
_geom_bond_atom_site_label_2
_geom_bond_distance
S1 C1 1.7067(7)
S1 C4 1.7133(8)
O1 C6 1.2274(8)
C1 C2 1.3724(9)
C1 H1 0.987(13)
N1 C5 1.2841(8)
N1 N2 1.3764(7)
N2 C6 1.3559(8)
N2 H2 0.832(14)
C2 C3 1.4306(9)
C2 C5 1.4523(8)
C3 C4 1.3655(10)
C3 H3 0.963(14)
N3 C11 1.3347(9)
N3 C7 1.3446(9)
C4 H4 0.953(14)
C5 H5 0.941(12)
C6 C7 1.5052(8)
C7 C8 1.3873(9)
C8 C9 1.3944(10)
C8 H8 0.935(12)
C9 C10 1.3838(12)
C9 H9 0.922(14)
C10 C11 1.3895(11)
C10 H10 0.944(14)
C11 H11 1.029(15)

loop_
_geom_contact_atom_site_label_1
_geom_contact_atom_site_label_2
_geom_contact_distance
_geom_contact_site_symmetry_2
H4 N1 2.591(14) 2_645
H5 O1 2.609(12) 4_576

loop_
_geom_hbond_atom_site_label_D
_geom_hbond_atom_site_label_H
_geom_hbond_atom_site_label_A
_geom_hbond_site_symmetry_A
_geom_hbond_distance_DH
_geom_hbond_distance_HA
_geom_hbond_distance_DA
_geom_hbond_angle_DHA
N2 H2 O1 4_576 0.830(10) 2.380(10) 3.0717(8) 140.0(10)

loop_
_geom_torsion_atom_site_label_1
_geom_torsion_atom_site_label_2
_geom_torsion_atom_site_label_3
_geom_torsion_atom_site_label_4
_geom_torsion
C4 S1 C1 C2 -0.15(6)
C5 N1 N2 C6 -178.74(6)
S1 C1 C2 C3 0.21(8)
S1 C1 C2 C5 -178.92(5)
C1 C2 C3 C4 -0.17(9)
C5 C2 C3 C4 178.92(7)
C2 C3 C4 S1 0.05(8)
C1 S1 C4 C3 0.05(6)
N2 N1 C5 C2 -178.20(6)
C1 C2 C5 N1 -179.36(6)
C3 C2 C5 N1 1.64(11)
N1 N2 C6 O1 3.95(11)
N1 N2 C6 C7 -175.76(5)
C11 N3 C7 C8 0.86(11)
C11 N3 C7 C6 -179.13(7)
O1 C6 C7 N3 -177.94(7)
N2 C6 C7 N3 1.78(8)
O1 C6 C7 C8 2.06(10)
N2 C6 C7 C8 -178.21(6)
N3 C7 C8 C9 -0.69(11)
C6 C7 C8 C9 179.30(6)
C7 C8 C9 C10 0.02(11)
C8 C9 C10 C11 0.42(12)
C7 N3 C11 C10 -0.38(13)
C9 C10 C11 N3 -0.25(13)

loop_
_cod_related_entry_id
_cod_related_entry_database
_cod_related_entry_code
1 ChemSpider 5279572
